data_2219586
loop_
_publ_author_name
'Liu, Bing-Xin'
'Yu, Yan-Ping'
'Xu, Duan-Jun'

_publ_section_title
;
 (4-<i>tert</i>-Butylphenyl)acetic acid
;
_journal_coeditor_code HB2766
_journal_issue 10
_journal_name_full 'Acta Crystallographica Section E'
_journal_page_first o1971
_journal_paper_doi 10.1107/S160053680802802X
_journal_volume 64
_journal_year 2008
_chemical_formula_iupac 'C12 H16 O2'
_chemical_formula_moiety 'C12 H16 O2'
_chemical_formula_sum 'C12 H16 O2'
_chemical_formula_weight 192.25
_chemical_name_systematic
;
(4-<i>tert</i>-Butylphenyl)acetic acid
;
_space_group_IT_number 15
_symmetry_cell_setting monoclinic
_symmetry_space_group_name_Hall '-C 2yc'
_symmetry_space_group_name_H-M 'C 1 2/c 1'
_atom_sites_solution_hydrogens geom
_atom_sites_solution_primary direct
_atom_sites_solution_secondary difmap
_audit_creation_method SHELXL97
_cell_angle_alpha 90.00
_cell_angle_beta 104.625(12)
_cell_angle_gamma 90.00
_cell_formula_units_Z 8
_cell_length_a 11.209(2)
_cell_length_b 12.442(3)
_cell_length_c 17.250(5)
_cell_measurement_reflns_used 2180
_cell_measurement_temperature 295(2)
_cell_measurement_theta_max 25.0
_cell_measurement_theta_min 2.8
_cell_volume 2327.8(10)
_computing_cell_refinement 'SAINT (Bruker, 2004)'
_computing_data_collection 'SMART (Bruker, 2004)'
_computing_data_reduction 'SAINT (Bruker, 2004)'
_computing_molecular_graphics 'Ortep-3 (Farrugia, 1997)'
_computing_publication_material 'WinGX (Farrugia, 1999)'
_computing_structure_refinement 'SHELXL97 (Sheldrick, 2008)'
_computing_structure_solution 'SIR92 (Altomare <i>et al.</i>,  1993)'
_diffrn_ambient_temperature 295(2)
_diffrn_detector_area_resol_mean 10
_diffrn_measured_fraction_theta_full 1.00
_diffrn_measured_fraction_theta_max 1.00
_diffrn_measurement_device_type 'Bruker APEXII CCD'
_diffrn_measurement_method '\f and \w scans'
_diffrn_radiation_monochromator graphite
_diffrn_radiation_source 'fine-focus sealed tube'
_diffrn_radiation_type MoK\a
_diffrn_radiation_wavelength 0.71073
_diffrn_reflns_av_R_equivalents 0.025
_diffrn_reflns_av_sigmaI/netI 0.026
_diffrn_reflns_limit_h_max 12
_diffrn_reflns_limit_h_min -13
_diffrn_reflns_limit_k_max 14
_diffrn_reflns_limit_k_min -11
_diffrn_reflns_limit_l_max 17
_diffrn_reflns_limit_l_min -20
_diffrn_reflns_number 5829
_diffrn_reflns_theta_full 25.0
_diffrn_reflns_theta_max 25.0
_diffrn_reflns_theta_min 2.4
_diffrn_standards_interval_count 0
_diffrn_standards_interval_time 0
_diffrn_standards_number 0
_exptl_absorpt_coefficient_mu 0.073
_exptl_absorpt_correction_type none
_exptl_crystal_colour colourless
_exptl_crystal_density_diffrn 1.097
_exptl_crystal_density_method 'not measured'
_exptl_crystal_description prism
_exptl_crystal_F_000 832
_exptl_crystal_size_max 0.30
_exptl_crystal_size_mid 0.23
_exptl_crystal_size_min 0.16
_refine_diff_density_max 0.30
_refine_diff_density_min -0.25
_refine_ls_extinction_method none
_refine_ls_goodness_of_fit_ref 1.057
_refine_ls_hydrogen_treatment constr
_refine_ls_matrix_type full
_refine_ls_number_parameters 131
_refine_ls_number_reflns 2047
_refine_ls_number_restraints 0
_refine_ls_restrained_S_all 1.057
_refine_ls_R_factor_all 0.1009
_refine_ls_R_factor_gt 0.0745
_refine_ls_shift/su_max 0.003
_refine_ls_shift/su_mean 0.000
_refine_ls_structure_factor_coef Fsqd
_refine_ls_weighting_details 'calc w = 1/[\s^2^(Fo^2^)+(0.0943P)^2^+2.2585P] where P=(Fo^2^+2Fc^2^)/3'
_refine_ls_weighting_scheme calc
_refine_ls_wR_factor_gt 0.1988
_refine_ls_wR_factor_ref 0.2196
_reflns_number_gt 1375
_reflns_number_total 2047
_reflns_threshold_expression I>2\s(I)
_cod_data_source_file hb2766.cif
_cod_data_source_block I
_cod_original_sg_symbol_H-M 'C 2/c'
_cod_database_code 2219586
_cod_database_fobs_code 2219586

loop_
_symmetry_equiv_pos_as_xyz
'x, y, z'
'-x, y, -z+1/2'
'x+1/2, y+1/2, z'
'-x+1/2, y+1/2, -z+1/2'
'-x, -y, -z'
'x, -y, z-1/2'
'-x+1/2, -y+1/2, -z'
'x+1/2, -y+1/2, z-1/2'

loop_
_atom_site_type_symbol
_atom_site_label
_atom_site_fract_x
_atom_site_fract_y
_atom_site_fract_z
_atom_site_U_iso_or_equiv
_atom_site_adp_type
_atom_site_calc_flag
_atom_site_refinement_flags
_atom_site_occupancy
_atom_site_disorder_assembly
_atom_site_disorder_group
O O1 0.3924(2) 0.7974(2) 0.56682(15) 0.1086(10) Uani d . 1 . .
H H1 0.3088 0.7959 0.5607 0.163 Uiso d R 1 . .
O O2 0.35115(18) 0.70221(19) 0.45614(13) 0.0801(7) Uani d . 1 . .
C C1 0.6042(2) 0.6780(3) 0.45859(19) 0.0733(9) Uani d . 1 . .
C C2 0.6468(3) 0.5756(3) 0.4707(2) 0.0904(11) Uani d . 1 . .
H H2 0.6448 0.5403 0.5179 0.108 Uiso calc R 1 . .
C C3 0.6930(3) 0.5233(3) 0.41409(19) 0.0838(10) Uani d . 1 . .
H H3 0.7216 0.4532 0.4244 0.101 Uiso calc R 1 . .
C C4 0.6984(2) 0.5702(2) 0.34325(15) 0.0582(7) Uani d . 1 A .
C C5 0.6512(3) 0.6719(3) 0.33048(18) 0.0714(9) Uani d . 1 . .
H H5 0.6498 0.7060 0.2823 0.086 Uiso calc R 1 . .
C C6 0.6056(3) 0.7253(3) 0.3870(2) 0.0819(10) Uani d . 1 . .
H H6 0.5753 0.7948 0.3764 0.098 Uiso calc R 1 . .
C C7 0.5608(3) 0.7390(4) 0.5219(2) 0.1051(14) Uani d . 1 . .
H H7A 0.5971 0.7062 0.5735 0.126 Uiso calc R 1 . .
H H7B 0.5917 0.8120 0.5237 0.126 Uiso calc R 1 . .
C C8 0.4244(3) 0.7432(3) 0.51024(17) 0.0653(8) Uani d . 1 . .
C C9 0.7547(3) 0.5128(3) 0.28348(18) 0.0732(9) Uani d . 1 . .
C C10A 0.8271(11) 0.6028(9) 0.2430(6) 0.1125(15) Uani d P 0.497(6) A 1
H H10A 0.8575 0.5698 0.2015 0.169 Uiso calc PR 0.497(6) A 1
H H10B 0.8950 0.6315 0.2833 0.169 Uiso calc PR 0.497(6) A 1
H H10C 0.7713 0.6598 0.2207 0.169 Uiso calc PR 0.497(6) A 1
C C11A 0.8538(13) 0.4343(11) 0.3166(9) 0.1125(15) Uani d P 0.497(6) A 1
H H11A 0.8187 0.3714 0.3344 0.169 Uiso calc PR 0.497(6) A 1
H H11B 0.9124 0.4660 0.3611 0.169 Uiso calc PR 0.497(6) A 1
H H11C 0.8944 0.4147 0.2759 0.169 Uiso calc PR 0.497(6) A 1
C C12A 0.6605(9) 0.4711(9) 0.2153(6) 0.1125(15) Uani d P 0.497(6) A 1
H H12A 0.6206 0.5299 0.1829 0.169 Uiso calc PR 0.497(6) A 1
H H12B 0.6006 0.4309 0.2344 0.169 Uiso calc PR 0.497(6) A 1
H H12C 0.6985 0.4251 0.1838 0.169 Uiso calc PR 0.497(6) A 1
C C10B 0.7561(11) 0.5733(9) 0.2101(6) 0.1125(15) Uani d P 0.503(6) A 2
H H10D 0.7923 0.5297 0.1761 0.169 Uiso calc PR 0.503(6) A 2
H H10E 0.8037 0.6377 0.2243 0.169 Uiso calc PR 0.503(6) A 2
H H10F 0.6732 0.5917 0.1823 0.169 Uiso calc PR 0.503(6) A 2
C C11B 0.8802(13) 0.4692(11) 0.3269(8) 0.1125(15) Uani d P 0.503(6) A 2
H H11D 0.8717 0.4232 0.3698 0.169 Uiso calc PR 0.503(6) A 2
H H11E 0.9342 0.5279 0.3482 0.169 Uiso calc PR 0.503(6) A 2
H H11F 0.9142 0.4289 0.2900 0.169 Uiso calc PR 0.503(6) A 2
C C12B 0.6679(9) 0.4091(9) 0.2531(6) 0.1125(15) Uani d P 0.503(6) A 2
H H12D 0.5836 0.4318 0.2348 0.169 Uiso calc PR 0.503(6) A 2
H H12E 0.6756 0.3592 0.2965 0.169 Uiso calc PR 0.503(6) A 2
H H12F 0.6931 0.3750 0.2099 0.169 Uiso calc PR 0.503(6) A 2

loop_
_atom_site_aniso_label
_atom_site_aniso_U_11
_atom_site_aniso_U_22
_atom_site_aniso_U_33
_atom_site_aniso_U_12
_atom_site_aniso_U_13
_atom_site_aniso_U_23
O1 0.0599(14) 0.172(3) 0.0991(17) -0.0057(14) 0.0303(12) -0.0708(17)
O2 0.0532(12) 0.1151(18) 0.0758(14) -0.0020(11) 0.0231(10) -0.0310(12)
C1 0.0408(15) 0.112(3) 0.0682(19) 0.0018(15) 0.0160(13) -0.0220(18)
C2 0.098(3) 0.114(3) 0.068(2) 0.007(2) 0.0381(19) 0.0096(19)
C3 0.105(3) 0.078(2) 0.078(2) 0.0180(19) 0.0417(19) 0.0145(17)
C4 0.0506(15) 0.0689(17) 0.0574(15) 0.0100(13) 0.0178(12) 0.0069(13)
C5 0.0659(18) 0.084(2) 0.0675(18) 0.0235(16) 0.0221(14) 0.0174(15)
C6 0.064(2) 0.086(2) 0.094(2) 0.0292(16) 0.0180(17) -0.0029(18)
C7 0.0542(19) 0.171(4) 0.091(2) 0.003(2) 0.0214(17) -0.053(3)
C8 0.0546(17) 0.086(2) 0.0594(16) 0.0042(14) 0.0218(14) -0.0110(15)
C9 0.0687(19) 0.091(2) 0.0630(17) 0.0215(16) 0.0231(15) 0.0022(16)
C10A 0.116(3) 0.136(4) 0.098(3) 0.029(3) 0.050(3) -0.008(2)
C11A 0.116(3) 0.136(4) 0.098(3) 0.029(3) 0.050(3) -0.008(2)
C12A 0.116(3) 0.136(4) 0.098(3) 0.029(3) 0.050(3) -0.008(2)
C10B 0.116(3) 0.136(4) 0.098(3) 0.029(3) 0.050(3) -0.008(2)
C11B 0.116(3) 0.136(4) 0.098(3) 0.029(3) 0.050(3) -0.008(2)
C12B 0.116(3) 0.136(4) 0.098(3) 0.029(3) 0.050(3) -0.008(2)

loop_
_atom_type_symbol
_atom_type_description
_atom_type_scat_dispersion_real
_atom_type_scat_dispersion_imag
_atom_type_scat_source
C C 0.0033 0.0000 'International Tables Vol C Tables 4.2.6.8 and 6.1.1.4'
H H 0.0000 0.0000 'International Tables Vol C Tables 4.2.6.8 and 6.1.1.4'
O O 0.0106 0.0000 'International Tables Vol C Tables 4.2.6.8 and 6.1.1.4'

loop_
_geom_angle_atom_site_label_1
_geom_angle_atom_site_label_2
_geom_angle_atom_site_label_3
_geom_angle
C8 O1 H1 111.6
C2 C1 C6 117.3(3)
C2 C1 C7 121.7(3)
C6 C1 C7 121.0(4)
C1 C2 C3 120.9(3)
C1 C2 H2 119.5
C3 C2 H2 119.5
C4 C3 C2 122.7(3)
C4 C3 H3 118.7
C2 C3 H3 118.7
C5 C4 C3 115.8(3)
C5 C4 C9 122.4(3)
C3 C4 C9 121.7(3)
C4 C5 C6 121.9(3)
C4 C5 H5 119.0
C6 C5 H5 119.0
C1 C6 C5 121.3(3)
C1 C6 H6 119.4
C5 C6 H6 119.4
C8 C7 C1 115.3(3)
C8 C7 H7A 108.5
C1 C7 H7A 108.5
C8 C7 H7B 108.5
C1 C7 H7B 108.5
H7A C7 H7B 107.5
O2 C8 O1 122.7(3)
O2 C8 C7 124.9(3)
O1 C8 C7 112.4(3)
C12A C9 C11A 113.3(6)
C12A C9 C4 112.0(4)
C10B C9 C4 116.0(4)
C11A C9 C4 116.6(6)
C10B C9 C11B 113.3(7)
C4 C9 C11B 109.0(5)
C10B C9 C12B 105.3(5)
C4 C9 C12B 106.0(4)
C11B C9 C12B 106.3(6)
C12A C9 C10A 103.5(6)
C11A C9 C10A 102.2(7)
C4 C9 C10A 107.7(4)
C9 C10A H10A 109.5
C9 C10A H10B 109.5
C9 C10A H10C 109.5
C9 C11A H11A 109.5
C9 C11A H11B 109.5
C9 C11A H11C 109.5
C9 C12A H12A 109.5
C9 C12A H12B 109.5
C9 C12A H12C 109.5
C9 C10B H10D 109.5
C9 C10B H10E 109.5
H10D C10B H10E 109.5
C9 C10B H10F 109.5
H10D C10B H10F 109.5
H10E C10B H10F 109.5
C9 C11B H11D 109.5
C9 C11B H11E 109.5
H11D C11B H11E 109.5
C9 C11B H11F 109.5
H11D C11B H11F 109.5
H11E C11B H11F 109.5
C9 C12B H12D 109.5
C9 C12B H12E 109.5
H12D C12B H12E 109.5
C9 C12B H12F 109.5
H12D C12B H12F 109.5
H12E C12B H12F 109.5

loop_
_geom_bond_atom_site_label_1
_geom_bond_atom_site_label_2
_geom_bond_distance
O1 C8 1.309(3)
O1 H1 0.9169
O2 C8 1.191(3)
C1 C2 1.358(5)
C1 C6 1.371(5)
C1 C7 1.508(4)
C2 C3 1.379(4)
C2 H2 0.9300
C3 C4 1.369(4)
C3 H3 0.9300
C4 C5 1.368(4)
C4 C9 1.517(4)
C5 C6 1.381(4)
C5 H5 0.9300
C6 H6 0.9300
C7 C8 1.491(4)
C7 H7A 0.9700
C7 H7B 0.9700
C9 C12A 1.463(10)
C9 C10B 1.476(10)
C9 C11A 1.480(15)
C9 C11B 1.517(15)
C9 C12B 1.621(11)
C9 C10A 1.639(11)
C10A H10A 0.9600
C10A H10B 0.9600
C10A H10C 0.9600
C11A H11A 0.9600
C11A H11B 0.9600
C11A H11C 0.9600
C12A H12A 0.9600
C12A H12B 0.9600
C12A H12C 0.9600
C10B H10D 0.9600
C10B H10E 0.9600
C10B H10F 0.9600
C11B H11D 0.9600
C11B H11E 0.9600
C11B H11F 0.9600
C12B H12D 0.9600
C12B H12E 0.9600
C12B H12F 0.9600

loop_
_geom_hbond_atom_site_label_D
_geom_hbond_atom_site_label_H
_geom_hbond_atom_site_label_A
_geom_hbond_site_symmetry_A
_geom_hbond_distance_DH
_geom_hbond_distance_HA
_geom_hbond_distance_DA
_geom_hbond_angle_DHA
_geom_hbond_publ_flag
O1 H1 O2 7_566 0.92 1.74 2.659(3) 176 y
